data_4021612
loop_
_publ_author_name
'Alexey P. Ilyn'
'Marina V. Loseva'
'Vladimir Y. Vvedensky'
'Elena B. Putsykina'
'Sergey E. Tkachenko'
'Dmitri V. Kravchenko'
'Alexandr V. Khvat'
'Mikhail Y. Krasavin'
'Alexandre V. Ivachtchenko'

_publ_section_title
;
 One-Step Assembly of Carbamoyl-Substituted Heteroannelated [1,4]Thiazepines
;
_journal_name_full 'Journal of Organic Chemistry'
_journal_page_first 2811
_journal_page_last 2819
_journal_paper_doi 10.1021/jo052640w
_journal_volume 71
_journal_year 2006
_chemical_formula_sum 'C27 H40 N4 O3 S'
_chemical_formula_weight 500.69
_chemical_name_systematic
; 
 ? 
;
_space_group_IT_number 14
_symmetry_cell_setting monoclinic
_symmetry_space_group_name_Hall '-P 2yn'
_symmetry_space_group_name_H-M 'P 1 21/n 1'
_atom_sites_solution_hydrogens geom
_atom_sites_solution_primary direct
_atom_sites_solution_secondary difmap
_audit_creation_method SHELXL-97
_cell_angle_alpha 90.00
_cell_angle_beta 102.16(2)
_cell_angle_gamma 90.00
_cell_formula_units_Z 4
_cell_length_a 12.252(4)
_cell_length_b 13.211(4)
_cell_length_c 17.676(5)
_cell_measurement_reflns_used 24
_cell_measurement_temperature 193(2)
_cell_measurement_theta_max 12
_cell_measurement_theta_min 10
_cell_volume 2796.9(15)
_computing_cell_refinement 'Siemens P3/PC (Siemens, 1989)'
_computing_data_collection 'Siemens P3/PC (Siemens, 1989)'
_computing_data_reduction 'Siemens P3/PC (Siemens, 1989)'
_computing_molecular_graphics 'SHELXTL PLUS 5 (Sheldrick, 1998)'
_computing_publication_material 'SHELXTL PLUS 5 (Sheldrick, 1998)'
_computing_structure_refinement 'SHELXTL PLUS 5 (Sheldrick, 1998)'
_computing_structure_solution 'SHELXTL PLUS 5 (Sheldrick, 1998)'
_diffrn_ambient_temperature 193(2)
_diffrn_measured_fraction_theta_full 0.989
_diffrn_measured_fraction_theta_max 0.989
_diffrn_measurement_device_type 'Syntex P21'
_diffrn_measurement_method \q/2\q
_diffrn_radiation_monochromator graphite
_diffrn_radiation_source 'normal-focus sealed tube'
_diffrn_radiation_type MoK\a
_diffrn_radiation_wavelength 0.71073
_diffrn_reflns_av_R_equivalents 0.0564
_diffrn_reflns_av_sigmaI/netI 0.2643
_diffrn_reflns_limit_h_max 14
_diffrn_reflns_limit_h_min -7
_diffrn_reflns_limit_k_max 15
_diffrn_reflns_limit_k_min -15
_diffrn_reflns_limit_l_max 20
_diffrn_reflns_limit_l_min -21
_diffrn_reflns_number 5113
_diffrn_reflns_theta_full 25.00
_diffrn_reflns_theta_max 25.00
_diffrn_reflns_theta_min 2.26
_diffrn_standards_decay_% 3
_diffrn_standards_interval_count 98
_diffrn_standards_number 2
_exptl_absorpt_coefficient_mu 0.149
_exptl_absorpt_correction_T_max 0.9926
_exptl_absorpt_correction_T_min 0.9427
_exptl_absorpt_correction_type none
_exptl_crystal_colour yellow
_exptl_crystal_density_diffrn 1.189
_exptl_crystal_density_method 'not measured'
_exptl_crystal_description plate
_exptl_crystal_F_000 1080
_exptl_crystal_size_max 0.40
_exptl_crystal_size_mid 0.15
_exptl_crystal_size_min 0.05
_refine_diff_density_max 0.304
_refine_diff_density_min -0.226
_refine_diff_density_rms 0.040
_refine_ls_extinction_method none
_refine_ls_goodness_of_fit_ref 0.867
_refine_ls_hydrogen_treatment constr
_refine_ls_matrix_type full
_refine_ls_number_parameters 316
_refine_ls_number_reflns 4873
_refine_ls_number_restraints 0
_refine_ls_restrained_S_all 0.867
_refine_ls_R_factor_all 0.1816
_refine_ls_R_factor_gt 0.0467
_refine_ls_shift/su_max 0.000
_refine_ls_shift/su_mean 0.000
_refine_ls_structure_factor_coef Fsqd
_refine_ls_weighting_details 'calc w=1/[\s^2^(Fo^2^)+(0.0198P)^2^+0.0000P] where P=(Fo^2^+2Fc^2^)/3'
_refine_ls_weighting_scheme calc
_refine_ls_wR_factor_gt 0.0835
_refine_ls_wR_factor_ref 0.0922
_reflns_number_gt 2014
_reflns_number_total 4873
_reflns_threshold_expression I>2\s(I)
_cod_data_source_file jo052640wsi20051229_121131.cif
_cod_original_sg_symbol_H-M 'P 21/n'
_cod_database_code 4021612

loop_
_symmetry_equiv_pos_as_xyz
'x, y, z'
'-x+1/2, y+1/2, -z+1/2'
'-x, -y, -z'
'x-1/2, -y-1/2, z-1/2'

loop_
_atom_site_label
_atom_site_type_symbol
_atom_site_fract_x
_atom_site_fract_y
_atom_site_fract_z
_atom_site_U_iso_or_equiv
_atom_site_adp_type
_atom_site_occupancy
_atom_site_symmetry_multiplicity
_atom_site_calc_flag
_atom_site_refinement_flags
S1 S 0.35944(8) 0.54076(6) 0.18470(5) 0.0474(3) Uani 1 1 d .
O1 O 0.33427(19) 0.30816(15) 0.27202(13) 0.0574(7) Uani 1 1 d .
O2 O 0.08230(17) 0.47513(15) 0.33244(12) 0.0499(6) Uani 1 1 d .
O3 O -0.1977(2) 0.5508(2) 0.13240(17) 0.0938(10) Uani 1 1 d .
N1 N 0.3106(2) 0.43849(16) 0.34921(15) 0.0340(6) Uani 1 1 d .
N2 N 0.4423(2) 0.70874(17) 0.26091(14) 0.0353(7) Uani 1 1 d .
N3 N 0.1039(2) 0.63961(18) 0.30685(15) 0.0439(7) Uani 1 1 d .
H3A H 0.1508 0.6905 0.3088 0.053 Uiso 1 1 calc R
N4 N 0.2490(2) 0.4460(2) 0.53488(17) 0.0523(8) Uani 1 1 d .
C1 C 0.3770(2) 0.6246(2) 0.26272(17) 0.0307(8) Uani 1 1 d .
C2 C 0.3391(2) 0.6218(2) 0.33049(17) 0.0296(7) Uani 1 1 d .
C3 C 0.2702(2) 0.5412(2) 0.35891(16) 0.0305(7) Uani 1 1 d .
H3B H 0.2831 0.5516 0.4161 0.037 Uiso 1 1 calc R
C4 C 0.3014(3) 0.3951(2) 0.2791(2) 0.0405(9) Uani 1 1 d .
C5 C 0.2547(2) 0.4571(2) 0.20798(17) 0.0400(8) Uani 1 1 d .
H5A H 0.1907 0.4975 0.2170 0.048 Uiso 1 1 calc R
H5B H 0.2274 0.4113 0.1637 0.048 Uiso 1 1 calc R
C6 C 0.4978(3) 0.7381(2) 0.1995(2) 0.0515(10) Uani 1 1 d .
H6A H 0.4815 0.6883 0.1576 0.077 Uiso 1 1 calc R
H6B H 0.5785 0.7412 0.2198 0.077 Uiso 1 1 calc R
H6C H 0.4707 0.8048 0.1796 0.077 Uiso 1 1 calc R
C7 C 0.4476(2) 0.7622(2) 0.32889(18) 0.0321(8) Uani 1 1 d .
C8 C 0.5053(2) 0.8511(2) 0.35401(19) 0.0381(8) Uani 1 1 d .
H8A H 0.5494 0.8846 0.3234 0.046 Uiso 1 1 calc R
C9 C 0.4957(3) 0.8884(2) 0.4249(2) 0.0457(9) Uani 1 1 d .
H9A H 0.5346 0.9484 0.4440 0.055 Uiso 1 1 calc R
C10 C 0.4298(3) 0.8397(2) 0.46908(19) 0.0504(10) Uani 1 1 d .
H10A H 0.4228 0.8685 0.5171 0.061 Uiso 1 1 calc R
C11 C 0.3746(3) 0.7508(2) 0.44470(18) 0.0382(9) Uani 1 1 d .
H11A H 0.3314 0.7176 0.4760 0.046 Uiso 1 1 calc R
C12 C 0.3832(2) 0.7105(2) 0.37328(17) 0.0299(8) Uani 1 1 d .
C13 C 0.1428(3) 0.5486(2) 0.33011(17) 0.0356(8) Uani 1 1 d .
C14 C -0.0150(3) 0.6567(3) 0.27808(19) 0.0504(10) Uani 1 1 d .
H14A H -0.0574 0.6063 0.3018 0.060 Uiso 1 1 calc R
H14B H -0.0345 0.7247 0.2948 0.060 Uiso 1 1 calc R
C15 C -0.0496(3) 0.6500(3) 0.1946(2) 0.0715(12) Uani 1 1 d .
H15A H -0.0138 0.5897 0.1771 0.086 Uiso 1 1 calc R
H15B H -0.0208 0.7102 0.1717 0.086 Uiso 1 1 calc R
C16 C -0.1746(3) 0.6431(3) 0.1626(2) 0.0745(12) Uani 1 1 d .
H16A H -0.2156 0.6549 0.2044 0.089 Uiso 1 1 calc R
H16B H -0.1979 0.6953 0.1221 0.089 Uiso 1 1 calc R
C17 C -0.3140(3) 0.5266(4) 0.1045(3) 0.0930(15) Uani 1 1 d .
H17A H -0.3549 0.5478 0.1453 0.112 Uiso 1 1 calc R
C18 C -0.3227(5) 0.4155(4) 0.0976(4) 0.209(4) Uani 1 1 d .
H18A H -0.2904 0.3845 0.1477 0.313 Uiso 1 1 calc R
H18B H -0.2820 0.3921 0.0587 0.313 Uiso 1 1 calc R
H18C H -0.4014 0.3961 0.0818 0.313 Uiso 1 1 calc R
C19 C -0.3592(5) 0.5887(5) 0.0329(4) 0.195(3) Uani 1 1 d .
H19A H -0.3486 0.6609 0.0452 0.293 Uiso 1 1 calc R
H19B H -0.4390 0.5747 0.0149 0.293 Uiso 1 1 calc R
H19C H -0.3194 0.5709 -0.0079 0.293 Uiso 1 1 calc R
C20 C 0.3774(3) 0.3861(2) 0.41712(18) 0.0424(9) Uani 1 1 d .
H20A H 0.4113 0.4376 0.4557 0.051 Uiso 1 1 calc R
H20B H 0.4390 0.3494 0.4008 0.051 Uiso 1 1 calc R
C21 C 0.3126(3) 0.3115(2) 0.4561(2) 0.0595(11) Uani 1 1 d .
H21A H 0.2824 0.2579 0.4182 0.071 Uiso 1 1 calc R
H21B H 0.3654 0.2787 0.4992 0.071 Uiso 1 1 calc R
C22 C 0.2187(3) 0.3545(3) 0.4870(2) 0.0658(11) Uani 1 1 d .
H22A H 0.1567 0.3714 0.4431 0.079 Uiso 1 1 calc R
H22B H 0.1912 0.3022 0.5186 0.079 Uiso 1 1 calc R
C23 C 0.3209(3) 0.4244(3) 0.6084(2) 0.0769(13) Uani 1 1 d .
H23A H 0.3902 0.3920 0.6000 0.092 Uiso 1 1 calc R
H23B H 0.2832 0.3762 0.6374 0.092 Uiso 1 1 calc R
C24 C 0.3503(3) 0.5196(3) 0.6558(2) 0.0852(14) Uani 1 1 d .
H24A H 0.3976 0.5020 0.7067 0.102 Uiso 1 1 calc R
H24B H 0.3936 0.5655 0.6289 0.102 Uiso 1 1 calc R
C25 C 0.2467(4) 0.5732(3) 0.6678(2) 0.0818(13) Uani 1 1 d .
H25A H 0.2671 0.6390 0.6937 0.098 Uiso 1 1 calc R
H25B H 0.2087 0.5317 0.7011 0.098 Uiso 1 1 calc R
C26 C 0.1692(4) 0.5902(3) 0.5899(3) 0.0785(14) Uani 1 1 d .
H26A H 0.0980 0.6193 0.5978 0.094 Uiso 1 1 calc R
H26B H 0.2036 0.6392 0.5596 0.094 Uiso 1 1 calc R
C27 C 0.1465(3) 0.4936(3) 0.5461(2) 0.0644(12) Uani 1 1 d .
H27A H 0.1067 0.4467 0.5746 0.077 Uiso 1 1 calc R
H27B H 0.0974 0.5073 0.4950 0.077 Uiso 1 1 calc R

loop_
_atom_site_aniso_label
_atom_site_aniso_U_11
_atom_site_aniso_U_22
_atom_site_aniso_U_33
_atom_site_aniso_U_23
_atom_site_aniso_U_13
_atom_site_aniso_U_12
S1 0.0595(6) 0.0406(5) 0.0456(6) -0.0124(5) 0.0190(5) -0.0069(5)
O1 0.0727(18) 0.0293(13) 0.0655(17) -0.0113(12) 0.0041(14) 0.0102(13)
O2 0.0366(14) 0.0405(13) 0.0705(17) 0.0163(12) 0.0062(12) -0.0115(12)
O3 0.0436(18) 0.091(2) 0.140(3) -0.051(2) 0.0036(17) -0.0011(17)
N1 0.0355(16) 0.0227(14) 0.0423(18) -0.0015(14) 0.0048(14) 0.0024(12)
N2 0.0383(17) 0.0261(14) 0.0455(18) -0.0014(14) 0.0179(14) -0.0043(13)
N3 0.0316(18) 0.0396(17) 0.0612(19) 0.0139(15) 0.0111(15) 0.0051(14)
N4 0.050(2) 0.0448(18) 0.063(2) 0.0150(17) 0.0142(17) 0.0084(17)
C1 0.033(2) 0.0199(16) 0.040(2) -0.0028(15) 0.0095(16) 0.0007(15)
C2 0.0283(19) 0.0224(17) 0.038(2) -0.0023(15) 0.0062(16) -0.0022(15)
C3 0.0334(19) 0.0251(16) 0.0334(19) -0.0002(16) 0.0078(15) 0.0017(16)
C4 0.040(2) 0.0253(19) 0.057(3) -0.0079(18) 0.0115(19) -0.0004(17)
C5 0.042(2) 0.0335(17) 0.042(2) -0.0160(18) 0.0022(17) -0.0078(18)
C6 0.056(3) 0.044(2) 0.064(3) 0.0049(19) 0.036(2) 0.0002(19)
C7 0.033(2) 0.0221(17) 0.040(2) -0.0006(16) 0.0064(17) 0.0039(15)
C8 0.040(2) 0.0218(17) 0.051(2) 0.0007(17) 0.0062(18) -0.0049(16)
C9 0.044(2) 0.0252(18) 0.061(3) -0.0043(19) -0.0037(19) -0.0088(17)
C10 0.065(3) 0.039(2) 0.040(2) -0.0072(18) -0.004(2) -0.001(2)
C11 0.048(2) 0.0282(17) 0.039(2) 0.0012(17) 0.0105(18) -0.0012(17)
C12 0.0286(19) 0.0211(16) 0.039(2) -0.0001(16) 0.0051(16) 0.0057(15)
C13 0.034(2) 0.0346(19) 0.039(2) 0.0051(17) 0.0105(17) 0.0044(19)
C14 0.040(2) 0.062(2) 0.050(2) 0.020(2) 0.0124(19) 0.0206(19)
C15 0.042(3) 0.108(3) 0.064(3) -0.025(3) 0.010(2) -0.011(2)
C16 0.046(3) 0.076(3) 0.101(3) -0.019(3) 0.015(2) -0.004(2)
C17 0.044(3) 0.114(4) 0.115(4) -0.035(3) 0.002(3) 0.004(3)
C18 0.111(5) 0.098(4) 0.384(11) -0.097(6) -0.022(6) -0.007(4)
C19 0.110(5) 0.252(8) 0.181(6) 0.055(6) -0.067(5) -0.088(5)
C20 0.039(2) 0.0343(19) 0.052(2) 0.0039(17) 0.0048(18) 0.0090(17)
C21 0.077(3) 0.035(2) 0.065(3) 0.0069(19) 0.013(2) 0.002(2)
C22 0.062(3) 0.058(3) 0.079(3) 0.016(2) 0.019(2) -0.012(2)
C23 0.057(3) 0.086(3) 0.088(3) 0.024(3) 0.015(3) 0.021(2)
C24 0.059(3) 0.118(4) 0.077(3) -0.007(3) 0.009(3) -0.017(3)
C25 0.091(4) 0.078(3) 0.084(3) -0.010(3) 0.035(3) -0.019(3)
C26 0.091(4) 0.069(3) 0.087(4) 0.022(3) 0.046(3) 0.028(3)
C27 0.043(2) 0.091(3) 0.065(3) 0.023(2) 0.024(2) 0.019(2)

loop_
_atom_type_symbol
_atom_type_description
_atom_type_scat_dispersion_real
_atom_type_scat_dispersion_imag
_atom_type_scat_source
C C 0.0033 0.0016 'International Tables Vol C Tables 4.2.6.8 and 6.1.1.4'
H H 0.0000 0.0000 'International Tables Vol C Tables 4.2.6.8 and 6.1.1.4'
N N 0.0061 0.0033 'International Tables Vol C Tables 4.2.6.8 and 6.1.1.4'
O O 0.0106 0.0060 'International Tables Vol C Tables 4.2.6.8 and 6.1.1.4'
S S 0.1246 0.1234 'International Tables Vol C Tables 4.2.6.8 and 6.1.1.4'

loop_
_geom_angle_atom_site_label_1
_geom_angle_atom_site_label_2
_geom_angle_atom_site_label_3
_geom_angle
C1 S1 C5 100.59(14)
C16 O3 C17 116.7(3)
C4 N1 C3 122.4(2)
C4 N1 C20 118.2(2)
C3 N1 C20 118.8(2)
C1 N2 C7 108.3(2)
C1 N2 C6 126.9(3)
C7 N2 C6 124.7(3)
C13 N3 C14 121.1(3)
C13 N3 H3A 119.5
C14 N3 H3A 119.5
C23 N4 C27 110.2(3)
C23 N4 C22 112.8(3)
C27 N4 C22 108.2(3)
C2 C1 N2 110.3(2)
C2 C1 S1 131.5(2)
N2 C1 S1 118.1(2)
C1 C2 C12 106.2(2)
C1 C2 C3 128.7(3)
C12 C2 C3 125.1(3)
N1 C3 C2 112.8(2)
N1 C3 C13 111.3(2)
C2 C3 C13 116.4(2)
N1 C3 H3B 105.0
C2 C3 H3B 105.0
C13 C3 H3B 105.0
O1 C4 N1 121.6(3)
O1 C4 C5 119.8(3)
N1 C4 C5 118.6(3)
C4 C5 S1 111.1(2)
C4 C5 H5A 109.4
S1 C5 H5A 109.4
C4 C5 H5B 109.4
S1 C5 H5B 109.4
H5A C5 H5B 108.0
N2 C6 H6A 109.5
N2 C6 H6B 109.5
H6A C6 H6B 109.5
N2 C6 H6C 109.5
H6A C6 H6C 109.5
H6B C6 H6C 109.5
N2 C7 C8 129.4(3)
N2 C7 C12 107.9(2)
C8 C7 C12 122.7(3)
C9 C8 C7 117.2(3)
C9 C8 H8A 121.4
C7 C8 H8A 121.4
C8 C9 C10 121.2(3)
C8 C9 H9A 119.4
C10 C9 H9A 119.4
C11 C10 C9 121.5(3)
C11 C10 H10A 119.3
C9 C10 H10A 119.3
C10 C11 C12 118.9(3)
C10 C11 H11A 120.6
C12 C11 H11A 120.6
C11 C12 C7 118.6(3)
C11 C12 C2 134.1(3)
C7 C12 C2 107.2(3)
O2 C13 N3 123.2(3)
O2 C13 C3 121.0(3)
N3 C13 C3 115.7(3)
C15 C14 N3 113.7(3)
C15 C14 H14A 108.8
N3 C14 H14A 108.8
C15 C14 H14B 108.8
N3 C14 H14B 108.8
H14A C14 H14B 107.7
C14 C15 C16 116.0(3)
C14 C15 H15A 108.3
C16 C15 H15A 108.3
C14 C15 H15B 108.3
C16 C15 H15B 108.3
H15A C15 H15B 107.4
O3 C16 C15 108.4(3)
O3 C16 H16A 110.0
C15 C16 H16A 110.0
O3 C16 H16B 110.0
C15 C16 H16B 110.0
H16A C16 H16B 108.4
O3 C17 C18 107.3(4)
O3 C17 C19 109.1(4)
C18 C17 C19 117.6(5)
O3 C17 H17A 107.5
C18 C17 H17A 107.5
C19 C17 H17A 107.5
C17 C18 H18A 109.5
C17 C18 H18B 109.5
H18A C18 H18B 109.5
C17 C18 H18C 109.5
H18A C18 H18C 109.5
H18B C18 H18C 109.5
C17 C19 H19A 109.5
C17 C19 H19B 109.5
H19A C19 H19B 109.5
C17 C19 H19C 109.5
H19A C19 H19C 109.5
H19B C19 H19C 109.5
N1 C20 C21 114.8(3)
N1 C20 H20A 108.6
C21 C20 H20A 108.6
N1 C20 H20B 108.6
C21 C20 H20B 108.6
H20A C20 H20B 107.5
C22 C21 C20 115.9(3)
C22 C21 H21A 108.3
C20 C21 H21A 108.3
C22 C21 H21B 108.3
C20 C21 H21B 108.3
H21A C21 H21B 107.4
N4 C22 C21 113.8(3)
N4 C22 H22A 108.8
C21 C22 H22A 108.8
N4 C22 H22B 108.8
C21 C22 H22B 108.8
H22A C22 H22B 107.7
N4 C23 C24 111.4(3)
N4 C23 H23A 109.4
C24 C23 H23A 109.4
N4 C23 H23B 109.4
C24 C23 H23B 109.4
H23A C23 H23B 108.0
C25 C24 C23 111.1(3)
C25 C24 H24A 109.4
C23 C24 H24A 109.4
C25 C24 H24B 109.4
C23 C24 H24B 109.4
H24A C24 H24B 108.0
C24 C25 C26 109.1(3)
C24 C25 H25A 109.9
C26 C25 H25A 109.9
C24 C25 H25B 109.9
C26 C25 H25B 109.9
H25A C25 H25B 108.3
C27 C26 C25 111.0(3)
C27 C26 H26A 109.4
C25 C26 H26A 109.4
C27 C26 H26B 109.4
C25 C26 H26B 109.4
H26A C26 H26B 108.0
N4 C27 C26 111.7(3)
N4 C27 H27A 109.3
C26 C27 H27A 109.3
N4 C27 H27B 109.3
C26 C27 H27B 109.3
H27A C27 H27B 107.9

loop_
_geom_bond_atom_site_label_1
_geom_bond_atom_site_label_2
_geom_bond_distance
S1 C1 1.747(3)
S1 C5 1.805(3)
O1 C4 1.232(3)
O2 C13 1.227(3)
O3 C16 1.338(4)
O3 C17 1.442(4)
N1 C4 1.349(4)
N1 C3 1.467(3)
N1 C20 1.475(3)
N2 C1 1.373(3)
N2 C7 1.384(3)
N2 C6 1.450(3)
N3 C13 1.326(3)
N3 C14 1.456(4)
N3 H3A 0.8800
N4 C23 1.437(4)
N4 C27 1.455(4)
N4 C22 1.477(4)
C1 C2 1.374(4)
C2 C12 1.437(4)
C2 C3 1.509(4)
C3 C13 1.540(4)
C3 H3B 1.0000
C4 C5 1.509(4)
C5 H5A 0.9900
C5 H5B 0.9900
C6 H6A 0.9800
C6 H6B 0.9800
C6 H6C 0.9800
C7 C8 1.394(4)
C7 C12 1.403(4)
C8 C9 1.373(4)
C8 H8A 0.9500
C9 C10 1.393(4)
C9 H9A 0.9500
C10 C11 1.379(4)
C10 H10A 0.9500
C11 C12 1.395(4)
C11 H11A 0.9500
C14 C15 1.449(4)
C14 H14A 0.9900
C14 H14B 0.9900
C15 C16 1.520(4)
C15 H15A 0.9900
C15 H15B 0.9900
C16 H16A 0.9900
C16 H16B 0.9900
C17 C18 1.475(6)
C17 C19 1.513(6)
C17 H17A 1.0000
C18 H18A 0.9800
C18 H18B 0.9800
C18 H18C 0.9800
C19 H19A 0.9800
C19 H19B 0.9800
C19 H19C 0.9800
C20 C21 1.519(4)
C20 H20A 0.9900
C20 H20B 0.9900
C21 C22 1.487(4)
C21 H21A 0.9900
C21 H21B 0.9900
C22 H22A 0.9900
C22 H22B 0.9900
C23 C24 1.512(5)
C23 H23A 0.9900
C23 H23B 0.9900
C24 C25 1.506(5)
C24 H24A 0.9900
C24 H24B 0.9900
C25 C26 1.515(5)
C25 H25A 0.9900
C25 H25B 0.9900
C26 C27 1.488(5)
C26 H26A 0.9900
C26 H26B 0.9900
C27 H27A 0.9900
C27 H27B 0.9900

loop_
_geom_torsion_atom_site_label_1
_geom_torsion_atom_site_label_2
_geom_torsion_atom_site_label_3
_geom_torsion_atom_site_label_4
_geom_torsion
C7 N2 C1 C2 0.2(3)
C6 N2 C1 C2 179.7(3)
C7 N2 C1 S1 -178.1(2)
C6 N2 C1 S1 1.5(4)
C5 S1 C1 C2 10.0(3)
C5 S1 C1 N2 -172.2(2)
N2 C1 C2 C12 0.4(3)
S1 C1 C2 C12 178.3(2)
N2 C1 C2 C3 -176.6(3)
S1 C1 C2 C3 1.3(5)
C4 N1 C3 C2 -69.7(3)
C20 N1 C3 C2 101.5(3)
C4 N1 C3 C13 63.2(3)
C20 N1 C3 C13 -125.5(3)
C1 C2 C3 N1 45.6(4)
C12 C2 C3 N1 -131.0(3)
C1 C2 C3 C13 -84.9(4)
C12 C2 C3 C13 98.6(3)
C3 N1 C4 O1 -178.9(3)
C20 N1 C4 O1 9.7(4)
C3 N1 C4 C5 4.1(4)
C20 N1 C4 C5 -167.2(2)
O1 C4 C5 S1 -97.5(3)
N1 C4 C5 S1 79.5(3)
C1 S1 C5 C4 -68.1(2)
C1 N2 C7 C8 178.6(3)
C6 N2 C7 C8 -1.0(5)
C1 N2 C7 C12 -0.7(3)
C6 N2 C7 C12 179.7(3)
N2 C7 C8 C9 179.9(3)
C12 C7 C8 C9 -0.9(4)
C7 C8 C9 C10 -0.8(4)
C8 C9 C10 C11 2.0(5)
C9 C10 C11 C12 -1.5(5)
C10 C11 C12 C7 -0.2(4)
C10 C11 C12 C2 179.6(3)
N2 C7 C12 C11 -179.2(2)
C8 C7 C12 C11 1.4(4)
N2 C7 C12 C2 0.9(3)
C8 C7 C12 C2 -178.4(3)
C1 C2 C12 C11 179.4(3)
C3 C2 C12 C11 -3.4(5)
C1 C2 C12 C7 -0.8(3)
C3 C2 C12 C7 176.4(3)
C14 N3 C13 O2 -3.5(5)
C14 N3 C13 C3 179.8(3)
N1 C3 C13 O2 29.5(4)
C2 C3 C13 O2 160.7(3)
N1 C3 C13 N3 -153.7(3)
C2 C3 C13 N3 -22.6(4)
C13 N3 C14 C15 -94.5(4)
N3 C14 C15 C16 166.6(3)
C17 O3 C16 C15 175.1(4)
C14 C15 C16 O3 -111.7(4)
C16 O3 C17 C18 -162.3(4)
C16 O3 C17 C19 69.3(5)
C4 N1 C20 C21 -89.4(3)
C3 N1 C20 C21 99.0(3)
N1 C20 C21 C22 -60.4(4)
C23 N4 C22 C21 -71.1(4)
C27 N4 C22 C21 166.8(3)
C20 C21 C22 N4 -48.9(4)
C27 N4 C23 C24 -59.0(4)
C22 N4 C23 C24 180.0(3)
N4 C23 C24 C25 57.1(4)
C23 C24 C25 C26 -53.2(5)
C24 C25 C26 C27 53.7(4)
C23 N4 C27 C26 59.7(4)
C22 N4 C27 C26 -176.6(3)
C25 C26 C27 N4 -57.4(4)

loop_
_cod_related_entry_id
_cod_related_entry_database
_cod_related_entry_code
1 ChemSpider 9744377
